data_4300541
_journal_name_full 'Inorganic Chemistry'
_journal_paper_doi 10.1021/ic051503e
_journal_year 2006
_chemical_formula_sum 'C106 H76 Au4 Cl4 Cu2 F12 O2 P6'
_chemical_formula_weight 2852.23
_space_group_IT_number 14
_symmetry_cell_setting monoclinic
_symmetry_space_group_name_Hall '-P 2ybc'
_symmetry_space_group_name_H-M 'P 1 21/c 1'
_cell_angle_alpha 90.00
_cell_angle_beta 107.5050(10)
_cell_angle_gamma 90.00
_cell_formula_units_Z 2
_cell_length_a 14.0349(10)
_cell_length_b 18.0306(14)
_cell_length_c 19.9673(15)
_cell_measurement_temperature 153(2)
_cell_volume 4818.9(6)
_diffrn_ambient_temperature 153(2)
_exptl_crystal_density_diffrn 1.966
_cod_depositor_comments
;
The following automatic conversions were performed:
'_symmetry_cell_setting' value 'Monoclinic' changed to 'monoclinic'
according to '/home/saulius/struct/CIF-dictionaries/cif_core.dic'
dictionary named 'cif_core.dic' version 2.4.1 from 2010-06-29.

Automatic conversion script
Id: cif_fix_enum 1527 2010-12-29 10:47:43Z saulius 
;
_cod_original_sg_symbol_H-M 'P 21/c'
_cod_database_code 4300541

loop_
_symmetry_equiv_pos_as_xyz
'x, y, z'
'-x, y+1/2, -z+1/2'
'-x, -y, -z'
'x, -y-1/2, z-1/2'

loop_
_atom_site_label
_atom_site_type_symbol
_atom_site_fract_x
_atom_site_fract_y
_atom_site_fract_z
_atom_site_U_iso_or_equiv
_atom_site_adp_type
_atom_site_occupancy
_atom_site_symmetry_multiplicity
_atom_site_calc_flag
_atom_site_refinement_flags
_atom_site_disorder_assembly
_atom_site_disorder_group
Au1 Au -2.12003(3) -0.43008(3) 0.37719(2) 0.03101(14) Uani 1 1 d . . .
Au2 Au -2.31522(4) -0.51340(3) 0.46939(3) 0.03381(15) Uani 1 1 d . . .
P1 P -2.1521(2) -0.32340(18) 0.31258(16) 0.0303(7) Uani 1 1 d . . .
C11A C -2.2244(9) -0.3408(7) 0.2222(6) 0.036(3) Uani 1 1 d . . .
C12A C -2.3135(9) -0.3030(7) 0.1894(7) 0.037(3) Uani 1 1 d . . .
H12A H -2.3392 -0.2674 0.2146 0.045 Uiso 1 1 calc R . .
C13A C -2.3637(10) -0.3184(8) 0.1192(7) 0.046(4) Uani 1 1 d . . .
H13A H -2.4245 -0.2937 0.0960 0.055 Uiso 1 1 calc R . .
C14A C -2.3247(11) -0.3694(8) 0.0837(7) 0.044(4) Uani 1 1 d . . .
H14A H -2.3586 -0.3794 0.0357 0.053 Uiso 1 1 calc R . .
C15A C -2.2386(11) -0.4059(8) 0.1161(7) 0.044(3) Uani 1 1 d . . .
H15A H -2.2131 -0.4413 0.0907 0.053 Uiso 1 1 calc R . .
C16A C -2.1886(10) -0.3922(8) 0.1848(8) 0.046(4) Uani 1 1 d . . .
H16A H -2.1285 -0.4182 0.2070 0.055 Uiso 1 1 calc R . .
C11B C -2.0370(9) -0.2808(7) 0.3098(6) 0.031(3) Uani 1 1 d . . .
C12B C -2.0223(10) -0.2549(7) 0.2475(7) 0.041(3) Uani 1 1 d . . .
H12B H -2.0743 -0.2577 0.2042 0.049 Uiso 1 1 calc R . .
C13B C -1.9307(10) -0.2254(8) 0.2506(7) 0.045(3) Uani 1 1 d . . .
H13B H -1.9187 -0.2093 0.2086 0.053 Uiso 1 1 calc R . .
C14B C -1.8563(10) -0.2186(8) 0.3134(8) 0.048(4) Uani 1 1 d . . .
H14B H -1.7936 -0.1980 0.3144 0.057 Uiso 1 1 calc R . .
C15B C -1.8723(10) -0.2419(8) 0.3751(7) 0.044(3) Uani 1 1 d . . .
H15B H -1.8219 -0.2355 0.4188 0.053 Uiso 1 1 calc R . .
C16B C -1.9605(10) -0.2739(8) 0.3726(7) 0.043(3) Uani 1 1 d . . .
H16B H -1.9704 -0.2921 0.4147 0.051 Uiso 1 1 calc R . .
C11C C -2.2192(9) -0.2535(7) 0.3444(6) 0.030(3) Uani 1 1 d . . .
C12C C -2.1898(10) -0.1775(7) 0.3539(7) 0.036(3) Uani 1 1 d . . .
H12C H -2.1291 -0.1626 0.3461 0.044 Uiso 1 1 calc R . .
C13C C -2.2474(10) -0.1251(8) 0.3741(7) 0.042(3) Uani 1 1 d . . .
H13C H -2.2258 -0.0750 0.3790 0.051 Uiso 1 1 calc R . .
C14C C -2.3353(11) -0.1433(8) 0.3872(7) 0.045(4) Uani 1 1 d . . .
H14C H -2.3745 -0.1065 0.4005 0.054 Uiso 1 1 calc R . .
C15C C -2.3653(9) -0.2183(8) 0.3803(6) 0.036(3) Uani 1 1 d . . .
C16C C -2.3044(9) -0.2695(7) 0.3606(6) 0.033(3) Uani 1 1 d . . .
O1 O -2.3430(6) -0.3406(5) 0.3562(4) 0.033(2) Uani 1 1 d . . .
P2 P -2.4476(2) -0.48805(19) 0.37364(17) 0.0324(7) Uani 1 1 d . . .
C21A C -2.5559(9) -0.5452(7) 0.3692(6) 0.031(3) Uani 1 1 d . . .
C22A C -2.5550(9) -0.5883(8) 0.4269(7) 0.039(3) Uani 1 1 d . . .
H22A H -2.4974 -0.5882 0.4669 0.047 Uiso 1 1 calc R . .
C23A C -2.6366(11) -0.6317(8) 0.4273(7) 0.046(4) Uani 1 1 d . . .
H23A H -2.6363 -0.6598 0.4676 0.055 Uiso 1 1 calc R . .
C24A C -2.7179(11) -0.6328(8) 0.3679(8) 0.047(4) Uani 1 1 d . . .
H24A H -2.7742 -0.6626 0.3669 0.056 Uiso 1 1 calc R . .
C25A C -2.7186(10) -0.5913(8) 0.3101(8) 0.046(4) Uani 1 1 d . . .
H25A H -2.7752 -0.5933 0.2694 0.055 Uiso 1 1 calc R . .
C26A C -2.6378(10) -0.5462(8) 0.3099(7) 0.045(3) Uani 1 1 d . . .
H26A H -2.6392 -0.5169 0.2700 0.054 Uiso 1 1 calc R . .
C21B C -2.4182(9) -0.4986(7) 0.2921(7) 0.033(3) Uani 1 1 d . . .
C22B C -2.4804(9) -0.4706(7) 0.2282(7) 0.037(3) Uani 1 1 d . . .
H22B H -2.5368 -0.4408 0.2267 0.044 Uiso 1 1 calc R . .
C23B C -2.4570(13) -0.4879(9) 0.1672(8) 0.059(5) Uani 1 1 d . . .
H23B H -2.4988 -0.4697 0.1236 0.071 Uiso 1 1 calc R . .
C24B C -2.3775(14) -0.5293(9) 0.1678(9) 0.062(5) Uani 1 1 d . . .
H24B H -2.3639 -0.5401 0.1250 0.074 Uiso 1 1 calc R . .
C25B C -2.3159(14) -0.5560(9) 0.2298(10) 0.067(5) Uani 1 1 d . . .
H25B H -2.2580 -0.5834 0.2300 0.081 Uiso 1 1 calc R . .
C26B C -2.3365(10) -0.5438(8) 0.2915(8) 0.044(3) Uani 1 1 d . . .
H26B H -2.2961 -0.5657 0.3338 0.052 Uiso 1 1 calc R . .
C21C C -2.4906(9) -0.3948(7) 0.3776(6) 0.036(3) Uani 1 1 d . . .
C22C C -2.5767(9) -0.3756(8) 0.3953(6) 0.036(3) Uani 1 1 d . . .
H22C H -2.6230 -0.4137 0.3965 0.044 Uiso 1 1 calc R . .
C23C C -2.5975(11) -0.3040(9) 0.4111(7) 0.050(4) Uani 1 1 d . . .
H23C H -2.6564 -0.2948 0.4238 0.060 Uiso 1 1 calc R . .
C24C C -2.5352(10) -0.2452(9) 0.4089(7) 0.047(4) Uani 1 1 d . . .
H24C H -2.5494 -0.1963 0.4209 0.057 Uiso 1 1 calc R . .
C25C C -2.4493(9) -0.2609(8) 0.3879(7) 0.039(3) Uani 1 1 d . . .
C26C C -2.4304(10) -0.3344(7) 0.3741(6) 0.036(3) Uani 1 1 d . . .
Cu1 Cu -1.92888(11) -0.47702(10) 0.46441(8) 0.0393(4) Uani 1 1 d . . .
C1 C -1.7989(10) -0.4665(7) 0.4418(7) 0.039(3) Uani 1 1 d . . .
C2 C -1.8584(9) -0.4699(8) 0.3842(6) 0.036(3) Uani 1 1 d . . .
C3 C -1.9008(9) -0.4734(7) 0.3076(6) 0.031(3) Uani 1 1 d . . .
C4 C -1.8648(12) -0.4274(8) 0.2658(7) 0.049(4) Uani 1 1 d . . .
H4A H -1.8187 -0.3893 0.2865 0.059 Uiso 1 1 calc R . .
C5 C -1.8953(12) -0.4366(9) 0.1938(8) 0.057(4) Uani 1 1 d . . .
H5A H -1.8692 -0.4053 0.1652 0.068 Uiso 1 1 calc R . .
C6 C -1.9632(12) -0.4905(9) 0.1633(7) 0.056(4) Uani 1 1 d . . .
H6A H -1.9835 -0.4969 0.1138 0.068 Uiso 1 1 calc R . .
C7 C -2.0021(11) -0.5357(8) 0.2045(8) 0.047(4) Uani 1 1 d . . .
H7A H -2.0504 -0.5719 0.1822 0.056 Uiso 1 1 calc R . .
C8 C -1.9741(9) -0.5303(8) 0.2758(7) 0.042(3) Uani 1 1 d . . .
H8A H -2.0010 -0.5622 0.3035 0.051 Uiso 1 1 calc R . .
C9 C -1.9218(9) -0.4727(8) 0.5750(6) 0.038(3) Uani 1 1 d . . .
C10 C -1.9529(9) -0.4086(8) 0.5623(6) 0.033(3) Uani 1 1 d . . .
C11 C -1.9938(9) -0.3334(7) 0.5522(6) 0.029(3) Uani 1 1 d . . .
C12 C -1.9317(11) -0.2723(8) 0.5565(6) 0.041(3) Uani 1 1 d . . .
H12D H -1.8619 -0.2793 0.5654 0.049 Uiso 1 1 calc R . .
C13 C -1.9715(12) -0.2013(7) 0.5479(7) 0.047(4) Uani 1 1 d . . .
H13D H -1.9294 -0.1595 0.5504 0.057 Uiso 1 1 calc R . .
C14 C -2.0727(12) -0.1920(9) 0.5357(7) 0.052(4) Uani 1 1 d . . .
H14D H -2.1010 -0.1437 0.5284 0.062 Uiso 1 1 calc R . .
C15 C -2.1319(11) -0.2517(9) 0.5340(7) 0.049(4) Uani 1 1 d . . .
H15C H -2.2010 -0.2441 0.5280 0.058 Uiso 1 1 calc R . .
C16 C -2.0946(10) -0.3240(8) 0.5409(7) 0.042(3) Uani 1 1 d . . .
H16C H -2.1375 -0.3654 0.5379 0.051 Uiso 1 1 calc R . .
P3 P -2.2855(4) -0.5875(3) -0.0223(2) 0.0623(13) Uani 1 1 d . . .
F31 F -2.3314(7) -0.5088(5) -0.0151(5) 0.072(3) Uiso 1 1 d . . .
F32 F -2.3065(7) -0.5739(5) -0.1035(5) 0.074(3) Uiso 1 1 d . . .
F33 F -2.2391(8) -0.6665(6) -0.0300(5) 0.083(3) Uiso 1 1 d . . .
F34 F -2.3910(8) -0.6252(6) -0.0361(5) 0.085(3) Uiso 1 1 d . . .
F35 F -2.2598(9) -0.5984(7) 0.0587(7) 0.109(4) Uiso 1 1 d . . .
F36 F -2.1813(10) -0.5504(8) -0.0096(7) 0.120(4) Uiso 1 1 d . . .
C1S C -2.3991(16) -0.7684(13) 0.3240(12) 0.097(7) Uiso 0.50 1 d P A 1
H1S1 H -2.4378 -0.8153 0.3152 0.117 Uiso 0.50 1 calc PR A 1
H1S2 H -2.3683 -0.7637 0.3754 0.117 Uiso 0.50 1 calc PR A 1
Cl1 Cl -2.3051(4) -0.7741(3) 0.2845(3) 0.0895(15) Uiso 0.50 1 d P A 1
Cl2 Cl -2.4769(6) -0.6984(4) 0.2962(4) 0.057(2) Uiso 0.50 1 d P A 1
C1S' C -2.3991(16) -0.7684(13) 0.3240(12) 0.097(7) Uiso 0.50 1 d P B 2
H1S3 H -2.4078 -0.8175 0.3437 0.117 Uiso 0.50 1 calc PR B 2
H1S4 H -2.4627 -0.7553 0.2882 0.117 Uiso 0.50 1 calc PR B 2
Cl1' Cl -2.3051(4) -0.7741(3) 0.2845(3) 0.0895(15) Uiso 0.50 1 d P B 2
Cl2' Cl -2.3716(12) -0.7001(10) 0.3933(9) 0.155(6) Uiso 0.50 1 d P B 2

loop_
_atom_site_aniso_label
_atom_site_aniso_U_11
_atom_site_aniso_U_22
_atom_site_aniso_U_33
_atom_site_aniso_U_23
_atom_site_aniso_U_13
_atom_site_aniso_U_12
Au1 0.0312(3) 0.0354(3) 0.0278(2) 0.0037(2) 0.0108(2) 0.0018(2)
Au2 0.0282(3) 0.0408(3) 0.0330(3) 0.0027(2) 0.0101(2) -0.0003(2)
P1 0.0361(18) 0.0299(18) 0.0254(16) 0.0028(14) 0.0099(14) 0.0021(14)
C11A 0.036(7) 0.041(8) 0.030(7) -0.003(6) 0.009(6) -0.004(6)
C12A 0.036(7) 0.032(7) 0.041(8) -0.007(6) 0.008(6) -0.003(6)
C13A 0.033(8) 0.060(10) 0.039(8) 0.003(7) 0.001(6) -0.007(7)
C14A 0.058(9) 0.046(9) 0.024(7) -0.007(6) 0.008(7) -0.019(7)
C15A 0.056(9) 0.046(9) 0.033(8) -0.018(7) 0.017(7) -0.006(7)
C16A 0.038(8) 0.048(9) 0.052(9) -0.011(7) 0.014(7) 0.000(6)
C11B 0.030(6) 0.032(7) 0.029(7) 0.000(5) 0.006(5) -0.001(5)
C12B 0.044(8) 0.048(9) 0.034(7) 0.011(6) 0.018(6) 0.002(6)
C13B 0.052(9) 0.049(9) 0.039(8) 0.006(7) 0.024(7) 0.001(7)
C14B 0.039(8) 0.040(8) 0.068(11) -0.004(8) 0.021(8) -0.007(6)
C15B 0.049(8) 0.048(9) 0.032(7) -0.007(7) 0.010(6) -0.011(7)
C16B 0.044(8) 0.060(10) 0.026(7) 0.002(6) 0.013(6) -0.003(7)
C11C 0.034(7) 0.034(7) 0.019(6) -0.002(5) 0.005(5) 0.003(5)
C12C 0.047(8) 0.026(7) 0.035(7) 0.005(6) 0.010(6) -0.001(6)
C13C 0.049(8) 0.042(8) 0.038(8) 0.000(6) 0.015(7) -0.003(7)
C14C 0.058(9) 0.034(8) 0.040(8) -0.003(6) 0.009(7) 0.011(7)
C15C 0.040(7) 0.042(8) 0.029(7) 0.005(6) 0.013(6) 0.017(6)
C16C 0.042(7) 0.022(6) 0.030(7) -0.001(5) 0.004(6) 0.002(5)
O1 0.039(5) 0.034(5) 0.030(5) -0.001(4) 0.014(4) -0.001(4)
P2 0.0289(16) 0.0380(19) 0.0316(17) 0.0034(15) 0.0110(14) 0.0024(14)
C21A 0.036(7) 0.038(7) 0.024(6) -0.013(6) 0.014(5) -0.001(6)
C22A 0.029(7) 0.054(9) 0.036(7) -0.006(6) 0.009(6) -0.016(6)
C23A 0.062(10) 0.046(9) 0.039(8) 0.002(7) 0.029(7) -0.013(7)
C24A 0.047(8) 0.052(9) 0.049(9) -0.026(7) 0.026(7) -0.019(7)
C25A 0.032(7) 0.063(10) 0.046(9) -0.014(7) 0.015(6) -0.015(7)
C26A 0.041(8) 0.059(10) 0.034(7) -0.008(7) 0.008(6) -0.007(7)
C21B 0.028(6) 0.033(7) 0.037(7) 0.004(6) 0.009(6) 0.002(5)
C22B 0.035(7) 0.043(8) 0.036(7) -0.001(6) 0.018(6) -0.013(6)
C23B 0.078(12) 0.075(12) 0.036(8) -0.002(8) 0.036(8) -0.026(10)
C24B 0.107(14) 0.049(10) 0.057(11) -0.010(8) 0.065(11) -0.010(10)
C25B 0.095(13) 0.045(10) 0.089(14) 0.008(9) 0.069(12) 0.005(9)
C26B 0.051(9) 0.039(8) 0.053(9) 0.000(7) 0.033(7) 0.006(7)
C21C 0.034(7) 0.043(8) 0.031(7) 0.008(6) 0.010(6) 0.004(6)
C22C 0.036(7) 0.041(8) 0.038(7) 0.001(6) 0.020(6) 0.009(6)
C23C 0.044(8) 0.071(11) 0.043(9) 0.011(8) 0.023(7) 0.009(8)
C24C 0.044(8) 0.065(10) 0.041(8) -0.010(7) 0.025(7) 0.009(7)
C25C 0.036(7) 0.048(9) 0.035(7) -0.008(6) 0.013(6) 0.010(6)
C26C 0.042(8) 0.041(8) 0.030(7) 0.014(6) 0.017(6) 0.015(6)
Cu1 0.0323(8) 0.0559(11) 0.0331(9) 0.0052(8) 0.0148(7) -0.0002(8)
C1 0.039(7) 0.035(8) 0.050(9) -0.003(7) 0.021(7) -0.008(6)
C2 0.037(7) 0.056(9) 0.012(6) -0.002(6) 0.001(5) 0.003(6)
C3 0.034(7) 0.033(7) 0.025(6) -0.004(5) 0.006(5) 0.002(5)
C4 0.071(10) 0.045(9) 0.035(8) 0.007(7) 0.021(7) 0.002(8)
C5 0.074(11) 0.056(10) 0.048(9) 0.011(8) 0.030(9) 0.004(9)
C6 0.072(11) 0.068(11) 0.026(7) -0.003(8) 0.009(7) 0.018(9)
C7 0.049(9) 0.047(9) 0.046(9) -0.009(7) 0.018(7) 0.001(7)
C8 0.032(7) 0.054(9) 0.038(8) 0.003(7) 0.007(6) -0.003(6)
C9 0.031(7) 0.055(10) 0.026(7) -0.001(6) 0.006(5) -0.002(6)
C10 0.034(7) 0.049(9) 0.021(6) 0.003(6) 0.014(5) -0.002(6)
C11 0.037(7) 0.033(7) 0.017(6) -0.004(5) 0.009(5) 0.002(5)
C12 0.054(9) 0.043(8) 0.024(7) -0.008(6) 0.012(6) -0.015(7)
C13 0.083(12) 0.024(7) 0.045(9) -0.004(6) 0.034(8) -0.013(7)
C14 0.076(11) 0.046(9) 0.033(8) 0.001(7) 0.016(8) 0.013(8)
C15 0.037(8) 0.057(10) 0.054(9) -0.005(8) 0.015(7) 0.015(7)
C16 0.042(8) 0.044(8) 0.044(8) -0.001(7) 0.018(7) -0.004(6)
P3 0.080(3) 0.060(3) 0.042(2) -0.009(2) 0.012(2) 0.024(2)

loop_
_geom_bond_atom_site_label_1
_geom_bond_atom_site_label_2
_geom_bond_distance
_geom_bond_site_symmetry_2
_geom_bond_publ_flag
Au1 C9 1.997(14) 3_146 ?
Au1 P1 2.284(3) . ?
Au1 Cu1 2.8524(16) . ?
Au2 C1 2.033(14) 3_146 ?
Au2 P2 2.276(3) . ?
P1 C11C 1.801(12) . ?
P1 C11B 1.804(12) . ?
P1 C11A 1.812(13) . ?
C11A C16A 1.376(18) . ?
C11A C12A 1.402(17) . ?
C12A C13A 1.396(17) . ?
C13A C14A 1.370(19) . ?
C14A C15A 1.357(19) . ?
C15A C16A 1.363(18) . ?
C11B C16B 1.390(16) . ?
C11B C12B 1.401(16) . ?
C12B C13B 1.375(18) . ?
C13B C14B 1.375(19) . ?
C14B C15B 1.382(18) . ?
C15B C16B 1.355(17) . ?
C11C C16C 1.361(16) . ?
C11C C12C 1.427(17) . ?
C12C C13C 1.380(18) . ?
C13C C14C 1.375(18) . ?
C14C C15C 1.410(18) . ?
C15C C16C 1.393(16) . ?
C15C C25C 1.453(18) . ?
C16C O1 1.384(14) . ?
O1 C26C 1.381(14) . ?
P2 C21C 1.797(14) . ?
P2 C21B 1.805(13) . ?
P2 C21A 1.816(13) . ?
C21A C26A 1.380(17) . ?
C21A C22A 1.388(17) . ?
C22A C23A 1.389(17) . ?
C23A C24A 1.377(19) . ?
C24A C25A 1.374(19) . ?
C25A C26A 1.397(18) . ?
C21B C22B 1.406(17) . ?
C21B C26B 1.410(17) . ?
C22B C23B 1.387(18) . ?
C23B C24B 1.34(2) . ?
C24B C25B 1.37(2) . ?
C25B C26B 1.36(2) . ?
C21C C26C 1.393(17) . ?
C21C C22C 1.400(16) . ?
C22C C23C 1.382(19) . ?
C23C C24C 1.38(2) . ?
C24C C25C 1.420(17) . ?
C25C C26C 1.394(18) . ?
Cu1 C1 2.016(12) . ?
Cu1 C2 2.124(12) . ?
Cu1 C9 2.182(12) . ?
Cu1 C9 2.200(12) 3_146 ?
Cu1 C10 2.420(12) . ?
Cu1 Cu1 2.898(3) 3_146 ?
C1 C2 1.201(16) . ?
C1 Au2 2.033(14) 3_146 ?
C2 C3 1.466(15) . ?
C3 C4 1.377(18) . ?
C3 C8 1.457(17) . ?
C4 C5 1.381(19) . ?
C5 C6 1.37(2) . ?
C6 C7 1.38(2) . ?
C7 C8 1.363(18) . ?
C9 C10 1.235(18) . ?
C9 Au1 1.997(14) 3_146 ?
C9 Cu1 2.200(12) 3_146 ?
C10 C11 1.463(17) . ?
C11 C16 1.375(17) . ?
C11 C12 1.390(17) . ?
C12 C13 1.387(19) . ?
C13 C14 1.38(2) . ?
C14 C15 1.35(2) . ?
C15 C16 1.397(19) . ?
P3 F36 1.558(14) . ?
P3 F35 1.561(13) . ?
P3 F34 1.575(11) . ?
P3 F32 1.577(10) . ?
P3 F31 1.583(10) . ?
P3 F33 1.593(11) . ?
C1S Cl2 1.65(2) . ?
C1S Cl1 1.73(2) . ?
